data_7006459
loop_
_publ_author_name
'Mulhern, Declan'
'Brooker, Sally'
'G\"orls, Helmar'
'Rau, Sven'
'Vos, Johannes G.'

_publ_section_title
;
 Synthesis of mononuclear and dinuclear ruthenium(II)
 tris(heteroleptic) complexes via photosubstitution in bis(carbonyl)
 precursors.
;
_journal_issue 1
_journal_name_full 'Dalton transactions (Cambridge, England : 2003)'
_journal_page_first 51
_journal_page_last 57
_journal_paper_doi 10.1039/b510751b
_journal_year 2006
_chemical_formula_sum 'C30 H36 F12 N6 O P2 Ru'
_chemical_formula_weight 887.66
_chemical_name_systematic
;
?
;
_space_group_IT_number 14
_symmetry_cell_setting monoclinic
_symmetry_space_group_name_Hall '-P 2ybc'
_symmetry_space_group_name_H-M 'P 1 21/c 1'
_atom_sites_solution_hydrogens geom
_atom_sites_solution_primary direct
_atom_sites_solution_secondary difmap
_audit_creation_method SHELXL-97
_cell_angle_alpha 90.00
_cell_angle_beta 95.932(1)
_cell_angle_gamma 90.00
_cell_formula_units_Z 4
_cell_length_a 11.1155(3)
_cell_length_b 18.1355(5)
_cell_length_c 18.3079(7)
_cell_measurement_temperature 183(2)
_cell_volume 3670.8(2)
_computing_cell_refinement DENZO
_computing_data_collection COLLECT
_computing_data_reduction DENZO
_computing_molecular_graphics SHELXTL/PC
_computing_publication_material SHELXL-97
_computing_structure_refinement 'SHELXL-97 (Sheldrick, 1997)'
_computing_structure_solution 'SHELXS-97 (Sheldrick, 1990)'
_diffrn_ambient_temperature 183(2)
_diffrn_measured_fraction_theta_full 0.998
_diffrn_measured_fraction_theta_max 0.998
_diffrn_measurement_device_type KappaCCD
_diffrn_measurement_method 'phi- + omega-scan'
_diffrn_radiation_monochromator graphite
_diffrn_radiation_source 'fine-focus sealed tube'
_diffrn_radiation_type MoK\a
_diffrn_radiation_wavelength 0.71073
_diffrn_reflns_av_R_equivalents 0.0831
_diffrn_reflns_av_sigmaI/netI 0.1591
_diffrn_reflns_limit_h_max 14
_diffrn_reflns_limit_h_min -14
_diffrn_reflns_limit_k_max 21
_diffrn_reflns_limit_k_min -23
_diffrn_reflns_limit_l_max 23
_diffrn_reflns_limit_l_min -23
_diffrn_reflns_number 14401
_diffrn_reflns_theta_full 27.48
_diffrn_reflns_theta_max 27.48
_diffrn_reflns_theta_min 2.25
_exptl_absorpt_coefficient_mu 0.610
_exptl_absorpt_correction_type none
_exptl_crystal_colour red-brown
_exptl_crystal_density_diffrn 1.606
_exptl_crystal_density_method 'not measured'
_exptl_crystal_description prism
_exptl_crystal_F_000 1792
_exptl_crystal_size_max 0.03
_exptl_crystal_size_mid 0.03
_exptl_crystal_size_min 0.02
_refine_diff_density_max 0.451
_refine_diff_density_min -0.426
_refine_diff_density_rms 0.105
_refine_ls_extinction_method none
_refine_ls_goodness_of_fit_ref 0.943
_refine_ls_hydrogen_treatment mixed
_refine_ls_matrix_type full
_refine_ls_number_parameters 469
_refine_ls_number_reflns 8418
_refine_ls_number_restraints 0
_refine_ls_restrained_S_all 0.943
_refine_ls_R_factor_all 0.1455
_refine_ls_R_factor_gt 0.0563
_refine_ls_shift/su_max 0.001
_refine_ls_shift/su_mean 0.000
_refine_ls_structure_factor_coef Fsqd
_refine_ls_weighting_details 'calc w=1/[\s^2^(Fo^2^)+(0.0448P)^2^+0.0000P] where P=(Fo^2^+2Fc^2^)/3'
_refine_ls_weighting_scheme calc
_refine_ls_wR_factor_gt 0.0988
_refine_ls_wR_factor_ref 0.1227
_reflns_number_gt 4583
_reflns_number_total 8418
_reflns_threshold_expression >2sigma(I)
_cod_data_source_file b510751b.txt
_cod_data_source_block FO1962
_cod_depositor_comments
;
The following automatic conversions were performed:
'_exptl_absorpt_correction_type' value 'NONE' changed to 'none' according
to '/home/saulius/struct/CIF-dictionaries/cif_core.dic' dictionary named
'cif_core.dic' version 2.4.1 from 2010-06-29.

Automatic conversion script
Id: cif_fix_enum 1527 2010-12-29 10:47:43Z saulius 
;
_cod_original_sg_symbol_H-M P2(1)/c
_cod_database_code 7006459

loop_
_symmetry_equiv_pos_as_xyz
'x, y, z'
'-x, y+1/2, -z+1/2'
'-x, -y, -z'
'x, -y-1/2, z-1/2'

loop_
_atom_site_label
_atom_site_type_symbol
_atom_site_fract_x
_atom_site_fract_y
_atom_site_fract_z
_atom_site_U_iso_or_equiv
_atom_site_adp_type
_atom_site_occupancy
_atom_site_symmetry_multiplicity
_atom_site_calc_flag
_atom_site_refinement_flags
_atom_site_disorder_assembly
_atom_site_disorder_group
Ru Ru 0.34377(3) 0.770283(18) 0.52491(2) 0.02248(11) Uani 1 1 d . . .
N1 N 0.2519(3) 0.75618(18) 0.42181(19) 0.0228(8) Uani 1 1 d . . .
N2 N 0.4353(3) 0.68315(18) 0.48614(19) 0.0246(8) Uani 1 1 d . . .
N3 N 0.2354(3) 0.69943(18) 0.57509(19) 0.0232(8) Uani 1 1 d . . .
N4 N 0.4309(3) 0.76720(18) 0.63023(18) 0.0244(8) Uani 1 1 d . . .
N5 N 0.4590(3) 0.84120(19) 0.4817(2) 0.0248(8) Uani 1 1 d . . .
N6 N 0.2435(3) 0.85672(19) 0.55580(19) 0.0263(9) Uani 1 1 d . . .
C1 C 0.1591(4) 0.7978(2) 0.3918(2) 0.0276(11) Uani 1 1 d . . .
H1A H 0.1385 0.8414 0.4165 0.033 Uiso 1 1 calc R . .
C2 C 0.0930(4) 0.7792(2) 0.3265(2) 0.0309(11) Uani 1 1 d . . .
H2A H 0.0275 0.8095 0.3074 0.037 Uiso 1 1 calc R . .
C3 C 0.1214(4) 0.7171(2) 0.2888(2) 0.0291(11) Uani 1 1 d . . .
C4 C 0.2181(4) 0.6750(3) 0.3196(2) 0.0317(11) Uani 1 1 d . . .
H4A H 0.2401 0.6315 0.2953 0.038 Uiso 1 1 calc R . .
C5 C 0.2826(4) 0.6954(2) 0.3848(2) 0.0243(10) Uani 1 1 d . . .
C6 C 0.3897(4) 0.6556(2) 0.4198(2) 0.0267(10) Uani 1 1 d . . .
C7 C 0.4435(4) 0.5965(2) 0.3882(3) 0.0311(11) Uani 1 1 d . . .
H7A H 0.4099 0.5781 0.3420 0.037 Uiso 1 1 calc R . .
C8 C 0.5464(4) 0.5640(2) 0.4237(3) 0.0320(12) Uani 1 1 d . . .
C9 C 0.5923(4) 0.5927(2) 0.4903(3) 0.0331(11) Uani 1 1 d . . .
H9A H 0.6632 0.5721 0.5158 0.040 Uiso 1 1 calc R . .
C10 C 0.5353(4) 0.6513(2) 0.5200(3) 0.0311(11) Uani 1 1 d . . .
H10A H 0.5680 0.6701 0.5663 0.037 Uiso 1 1 calc R . .
C11 C 0.0499(4) 0.6948(3) 0.2179(3) 0.0424(13) Uani 1 1 d . . .
H11A H -0.0142 0.7310 0.2050 0.064 Uiso 1 1 calc R . .
H11B H 0.0137 0.6462 0.2238 0.064 Uiso 1 1 calc R . .
H11C H 0.1036 0.6927 0.1788 0.064 Uiso 1 1 calc R . .
C12 C 0.6075(4) 0.5001(2) 0.3892(3) 0.0426(13) Uani 1 1 d . . .
H12A H 0.5623 0.4876 0.3420 0.064 Uiso 1 1 calc R . .
H12B H 0.6094 0.4573 0.4220 0.064 Uiso 1 1 calc R . .
H12C H 0.6904 0.5140 0.3813 0.064 Uiso 1 1 calc R . .
C13 C 0.1299(4) 0.6707(2) 0.5445(3) 0.0309(11) Uani 1 1 d . . .
H13A H 0.1026 0.6831 0.4951 0.037 Uiso 1 1 calc R . .
C14 C 0.0600(4) 0.6238(2) 0.5826(3) 0.0319(11) Uani 1 1 d . . .
H14A H -0.0151 0.6058 0.5600 0.038 Uiso 1 1 calc R . .
C15 C 0.1004(4) 0.6038(2) 0.6531(2) 0.0280(11) Uani 1 1 d . . .
H15A H 0.0549 0.5708 0.6797 0.034 Uiso 1 1 calc R . .
C16 C 0.2084(4) 0.6326(2) 0.6845(3) 0.0297(11) Uani 1 1 d . . .
H16A H 0.2383 0.6188 0.7331 0.036 Uiso 1 1 calc R . .
C17 C 0.2735(4) 0.6814(2) 0.6458(2) 0.0218(10) Uani 1 1 d . . .
C18 C 0.3841(4) 0.7194(2) 0.6767(2) 0.0240(10) Uani 1 1 d . . .
C19 C 0.4349(4) 0.7104(2) 0.7479(3) 0.0316(11) Uani 1 1 d . . .
H19A H 0.4003 0.6770 0.7798 0.038 Uiso 1 1 calc R . .
C20 C 0.5361(4) 0.7504(3) 0.7724(3) 0.0391(13) Uani 1 1 d . . .
H20A H 0.5728 0.7441 0.8212 0.047 Uiso 1 1 calc R . .
C21 C 0.5844(4) 0.7997(3) 0.7258(3) 0.0386(12) Uani 1 1 d . . .
H21A H 0.6535 0.8284 0.7421 0.046 Uiso 1 1 calc R . .
C22 C 0.5294(4) 0.8061(3) 0.6549(3) 0.0369(12) Uani 1 1 d . . .
H22A H 0.5627 0.8394 0.6223 0.044 Uiso 1 1 calc R . .
C23 C 0.5198(4) 0.8816(2) 0.4556(3) 0.0295(11) Uani 1 1 d . . .
C24 C 0.5954(4) 0.9350(3) 0.4211(3) 0.0414(13) Uani 1 1 d . . .
H24A H 0.6393 0.9098 0.3846 0.062 Uiso 1 1 calc R . .
H24B H 0.6534 0.9572 0.4587 0.062 Uiso 1 1 calc R . .
H24C H 0.5440 0.9736 0.3969 0.062 Uiso 1 1 calc R . .
C25 C 0.1846(4) 0.9050(2) 0.5711(2) 0.0278(11) Uani 1 1 d . . .
C26 C 0.1096(4) 0.9657(3) 0.5913(3) 0.0420(13) Uani 1 1 d . . .
H26A H 0.0288 0.9472 0.5985 0.063 Uiso 1 1 calc R . .
H26B H 0.1030 1.0026 0.5520 0.063 Uiso 1 1 calc R . .
H26C H 0.1463 0.9882 0.6369 0.063 Uiso 1 1 calc R . .
P1 P -0.24703(11) 0.98860(7) 0.64392(7) 0.0319(3) Uani 1 1 d . . .
F11 F -0.1883(3) 1.00721(17) 0.57016(16) 0.0599(9) Uani 1 1 d . . .
F12 F -0.1879(3) 0.90918(16) 0.64573(19) 0.0709(10) Uani 1 1 d . . .
F13 F -0.3069(3) 0.97053(17) 0.71704(17) 0.0671(10) Uani 1 1 d . . .
F14 F -0.3077(2) 1.06844(14) 0.64243(16) 0.0478(8) Uani 1 1 d . . .
F15 F -0.3638(3) 0.95718(15) 0.59564(17) 0.0547(8) Uani 1 1 d . . .
F16 F -0.1308(2) 1.02097(17) 0.69065(17) 0.0586(9) Uani 1 1 d . . .
P2 P 0.23837(12) 1.07870(8) 0.78299(8) 0.0436(4) Uani 1 1 d . . .
F21 F 0.1099(3) 1.0536(3) 0.7484(2) 0.1134(17) Uani 1 1 d . . .
F22 F 0.2225(4) 1.0337(2) 0.8547(2) 0.1042(14) Uani 1 1 d . . .
F23 F 0.2570(4) 1.12339(19) 0.71106(19) 0.0855(12) Uani 1 1 d . . .
F24 F 0.3677(3) 1.1035(2) 0.8175(2) 0.0868(12) Uani 1 1 d . . .
F25 F 0.2959(3) 1.00809(17) 0.74739(18) 0.0657(9) Uani 1 1 d . . .
F26 F 0.1806(3) 1.1479(2) 0.8179(2) 0.0897(12) Uani 1 1 d . . .
O1E O -0.1220(3) 0.69307(19) 0.44189(19) 0.0507(10) Uani 1 1 d . . .
C1E C -0.1445(7) 0.7920(4) 0.5220(4) 0.119(3) Uani 1 1 d . . .
H1EA H -0.1879 0.8382 0.5287 0.179 Uiso 1 1 calc R . .
H1EB H -0.0576 0.8021 0.5236 0.179 Uiso 1 1 calc R . .
H1EC H -0.1590 0.7575 0.5613 0.179 Uiso 1 1 calc R . .
C2E C -0.1882(5) 0.7593(3) 0.4500(3) 0.0640(17) Uani 1 1 d . . .
H2EA H -0.2757 0.7485 0.4480 0.077 Uiso 1 1 calc R . .
H2EB H -0.1752 0.7942 0.4100 0.077 Uiso 1 1 calc R . .
C3E C -0.1554(4) 0.6585(3) 0.3741(3) 0.0452(14) Uani 1 1 d . . .
H3EA H -0.1405 0.6922 0.3334 0.054 Uiso 1 1 calc R . .
H3EB H -0.2426 0.6463 0.3696 0.054 Uiso 1 1 calc R . .
C4E C -0.0826(5) 0.5894(3) 0.3692(3) 0.0575(16) Uani 1 1 d . . .
H4EA H -0.1058 0.5651 0.3221 0.086 Uiso 1 1 calc R . .
H4EB H -0.0980 0.5561 0.4094 0.086 Uiso 1 1 calc R . .
H4EC H 0.0037 0.6018 0.3731 0.086 Uiso 1 1 calc R . .

loop_
_atom_site_aniso_label
_atom_site_aniso_U_11
_atom_site_aniso_U_22
_atom_site_aniso_U_33
_atom_site_aniso_U_23
_atom_site_aniso_U_13
_atom_site_aniso_U_12
Ru 0.02704(19) 0.02384(19) 0.01652(19) 0.00075(18) 0.00200(14) -0.00178(17)
N1 0.0255(19) 0.0242(19) 0.019(2) 0.0058(16) 0.0028(16) -0.0028(16)
N2 0.027(2) 0.026(2) 0.021(2) 0.0050(17) 0.0025(17) -0.0012(17)
N3 0.028(2) 0.0262(19) 0.016(2) 0.0029(16) 0.0054(17) -0.0035(16)
N4 0.0285(19) 0.0249(19) 0.018(2) 0.0007(18) -0.0040(16) -0.0001(18)
N5 0.0230(19) 0.028(2) 0.023(2) -0.0013(18) 0.0000(17) -0.0007(17)
N6 0.033(2) 0.030(2) 0.015(2) 0.0004(17) -0.0012(17) -0.0057(19)
C1 0.033(3) 0.025(2) 0.026(3) 0.001(2) 0.009(2) 0.001(2)
C2 0.027(2) 0.040(3) 0.025(3) 0.004(2) -0.001(2) -0.004(2)
C3 0.036(3) 0.032(3) 0.020(3) -0.002(2) 0.002(2) -0.007(2)
C4 0.039(3) 0.037(3) 0.020(3) -0.006(2) 0.007(2) -0.002(2)
C5 0.032(2) 0.022(2) 0.019(3) 0.001(2) 0.004(2) -0.004(2)
C6 0.029(2) 0.033(3) 0.019(3) 0.004(2) 0.009(2) -0.003(2)
C7 0.035(3) 0.034(3) 0.026(3) -0.006(2) 0.008(2) -0.006(2)
C8 0.038(3) 0.025(2) 0.035(3) 0.005(2) 0.014(2) -0.003(2)
C9 0.030(3) 0.036(3) 0.033(3) 0.006(2) 0.002(2) 0.006(2)
C10 0.032(3) 0.039(3) 0.023(3) 0.006(2) 0.004(2) 0.004(2)
C11 0.043(3) 0.055(3) 0.028(3) -0.011(3) -0.004(2) -0.001(3)
C12 0.042(3) 0.038(3) 0.050(4) -0.003(3) 0.015(3) 0.002(2)
C13 0.030(3) 0.038(3) 0.024(3) 0.002(2) 0.004(2) 0.001(2)
C14 0.027(2) 0.041(3) 0.029(3) 0.000(2) 0.008(2) -0.005(2)
C15 0.033(3) 0.024(2) 0.028(3) 0.004(2) 0.010(2) 0.003(2)
C16 0.034(3) 0.031(3) 0.025(3) 0.004(2) 0.006(2) 0.006(2)
C17 0.030(2) 0.019(2) 0.017(3) 0.0007(19) 0.006(2) 0.0036(19)
C18 0.026(2) 0.026(2) 0.019(2) -0.001(2) 0.0019(19) 0.007(2)
C19 0.040(3) 0.031(3) 0.024(3) 0.005(2) 0.002(2) 0.007(2)
C20 0.048(3) 0.046(3) 0.020(3) -0.003(2) -0.012(2) 0.002(2)
C21 0.047(3) 0.044(3) 0.023(3) 0.000(2) -0.009(2) -0.004(2)
C22 0.044(3) 0.033(3) 0.032(3) 0.006(2) -0.004(2) -0.002(2)
C23 0.031(3) 0.032(3) 0.026(3) 0.000(2) 0.000(2) 0.004(2)
C24 0.033(3) 0.046(3) 0.046(4) 0.008(3) 0.010(2) -0.011(2)
C25 0.027(2) 0.031(3) 0.026(3) 0.003(2) 0.004(2) -0.001(2)
C26 0.050(3) 0.037(3) 0.041(3) -0.006(2) 0.016(3) 0.010(2)
P1 0.0378(7) 0.0332(7) 0.0244(8) -0.0018(6) 0.0015(6) 0.0007(6)
F11 0.068(2) 0.080(2) 0.0347(19) -0.0023(17) 0.0181(16) -0.0107(18)
F12 0.095(3) 0.0452(18) 0.069(3) -0.0111(17) -0.009(2) 0.0322(18)
F13 0.096(3) 0.069(2) 0.042(2) 0.0058(17) 0.0317(19) -0.0060(19)
F14 0.0505(18) 0.0330(15) 0.057(2) -0.0050(14) -0.0084(15) 0.0065(13)
F15 0.0548(19) 0.0505(18) 0.056(2) -0.0160(16) -0.0099(16) -0.0140(15)
F16 0.0375(16) 0.081(2) 0.053(2) -0.0268(18) -0.0152(15) 0.0011(16)
P2 0.0357(8) 0.0652(10) 0.0300(8) -0.0056(7) 0.0041(6) -0.0052(7)
F21 0.0360(19) 0.203(5) 0.103(3) -0.094(3) 0.012(2) -0.019(2)
F22 0.158(4) 0.111(3) 0.048(3) 0.009(2) 0.035(3) -0.043(3)
F23 0.128(3) 0.082(3) 0.048(2) 0.017(2) 0.019(2) 0.025(2)
F24 0.049(2) 0.133(3) 0.075(3) -0.022(2) -0.0113(19) -0.022(2)
F25 0.074(2) 0.066(2) 0.058(2) -0.0062(18) 0.0106(18) 0.0195(18)
F26 0.091(3) 0.096(3) 0.084(3) -0.046(2) 0.015(2) 0.020(2)
O1E 0.057(2) 0.053(2) 0.039(2) -0.0153(19) -0.0107(19) 0.0120(19)
C1E 0.156(8) 0.098(6) 0.092(6) -0.059(5) -0.039(6) 0.058(6)
C2E 0.064(4) 0.061(4) 0.064(5) -0.008(3) -0.005(3) 0.020(3)
C3E 0.039(3) 0.060(4) 0.035(3) 0.005(3) -0.004(2) -0.014(3)
C4E 0.073(4) 0.051(3) 0.048(4) -0.012(3) 0.000(3) -0.016(3)

loop_
_atom_type_symbol
_atom_type_description
_atom_type_scat_dispersion_real
_atom_type_scat_dispersion_imag
_atom_type_scat_source
C C 0.0033 0.0016 'International Tables Vol C Tables 4.2.6.8 and 6.1.1.4'
H H 0.0000 0.0000 'International Tables Vol C Tables 4.2.6.8 and 6.1.1.4'
N N 0.0061 0.0033 'International Tables Vol C Tables 4.2.6.8 and 6.1.1.4'
F F 0.0171 0.0103 'International Tables Vol C Tables 4.2.6.8 and 6.1.1.4'
O O 0.0106 0.0060 'International Tables Vol C Tables 4.2.6.8 and 6.1.1.4'
P P 0.1023 0.0942 'International Tables Vol C Tables 4.2.6.8 and 6.1.1.4'
Ru Ru -1.2594 0.8363 'International Tables Vol C Tables 4.2.6.8 and 6.1.1.4'

loop_
_geom_angle_atom_site_label_1
_geom_angle_atom_site_label_2
_geom_angle_atom_site_label_3
_geom_angle
_geom_angle_site_symmetry_1
_geom_angle_site_symmetry_3
_geom_angle_publ_flag
N5 Ru N6 90.35(13) . . ?
N5 Ru N3 176.04(14) . . ?
N6 Ru N3 89.66(13) . . ?
N5 Ru N2 89.88(13) . . ?
N6 Ru N2 175.34(14) . . ?
N3 Ru N2 90.43(13) . . ?
N5 Ru N1 89.67(13) . . ?
N6 Ru N1 96.65(14) . . ?
N3 Ru N1 94.26(13) . . ?
N2 Ru N1 78.70(14) . . ?
N5 Ru N4 97.30(14) . . ?
N6 Ru N4 88.80(13) . . ?
N3 Ru N4 78.74(14) . . ?
N2 Ru N4 95.79(14) . . ?
N1 Ru N4 171.14(13) . . ?
C5 N1 C1 118.3(4) . . ?
C5 N1 Ru 115.5(3) . . ?
C1 N1 Ru 126.0(3) . . ?
C10 N2 C6 117.9(4) . . ?
C10 N2 Ru 126.0(3) . . ?
C6 N2 Ru 116.1(3) . . ?
C13 N3 C17 118.3(4) . . ?
C13 N3 Ru 125.6(3) . . ?
C17 N3 Ru 116.1(3) . . ?
C22 N4 C18 118.5(4) . . ?
C22 N4 Ru 126.0(3) . . ?
C18 N4 Ru 115.4(3) . . ?
C23 N5 Ru 177.4(4) . . ?
C25 N6 Ru 177.8(4) . . ?
N1 C1 C2 122.1(4) . . ?
C3 C2 C1 120.5(4) . . ?
C2 C3 C4 117.0(4) . . ?
C2 C3 C11 121.7(4) . . ?
C4 C3 C11 121.3(4) . . ?
C5 C4 C3 121.0(4) . . ?
N1 C5 C4 121.0(4) . . ?
N1 C5 C6 114.4(4) . . ?
C4 C5 C6 124.6(4) . . ?
N2 C6 C7 121.3(4) . . ?
N2 C6 C5 114.6(4) . . ?
C7 C6 C5 124.1(4) . . ?
C6 C7 C8 120.3(4) . . ?
C9 C8 C7 117.8(4) . . ?
C9 C8 C12 121.2(4) . . ?
C7 C8 C12 120.9(4) . . ?
C8 C9 C10 119.9(4) . . ?
N2 C10 C9 122.7(4) . . ?
N3 C13 C14 122.4(4) . . ?
C15 C14 C13 119.3(4) . . ?
C14 C15 C16 118.6(4) . . ?
C15 C16 C17 120.4(4) . . ?
N3 C17 C16 120.9(4) . . ?
N3 C17 C18 114.8(4) . . ?
C16 C17 C18 124.3(4) . . ?
N4 C18 C19 121.6(4) . . ?
N4 C18 C17 114.7(4) . . ?
C19 C18 C17 123.7(4) . . ?
C20 C19 C18 119.3(4) . . ?
C19 C20 C21 119.8(4) . . ?
C22 C21 C20 118.2(4) . . ?
N4 C22 C21 122.6(4) . . ?
N5 C23 C24 178.4(5) . . ?
N6 C25 C26 179.3(5) . . ?
F12 P1 F16 90.69(18) . . ?
F12 P1 F13 90.21(19) . . ?
F16 P1 F13 90.61(18) . . ?
F12 P1 F15 89.93(17) . . ?
F16 P1 F15 178.87(19) . . ?
F13 P1 F15 90.33(18) . . ?
F12 P1 F14 179.5(2) . . ?
F16 P1 F14 89.58(16) . . ?
F13 P1 F14 89.35(17) . . ?
F15 P1 F14 89.80(15) . . ?
F12 P1 F11 90.27(19) . . ?
F16 P1 F11 89.78(17) . . ?
F13 P1 F11 179.4(2) . . ?
F15 P1 F11 89.27(17) . . ?
F14 P1 F11 90.17(17) . . ?
F21 P2 F22 90.6(2) . . ?
F21 P2 F26 90.2(2) . . ?
F22 P2 F26 89.4(2) . . ?
F21 P2 F24 179.6(2) . . ?
F22 P2 F24 89.4(2) . . ?
F26 P2 F24 90.2(2) . . ?
F21 P2 F23 90.3(3) . . ?
F22 P2 F23 178.9(3) . . ?
F26 P2 F23 91.3(2) . . ?
F24 P2 F23 89.7(2) . . ?
F21 P2 F25 89.35(19) . . ?
F22 P2 F25 90.5(2) . . ?
F26 P2 F25 179.5(2) . . ?
F24 P2 F25 90.3(2) . . ?
F23 P2 F25 88.77(19) . . ?
C3E O1E C2E 112.1(4) . . ?
O1E C2E C1E 107.8(5) . . ?
O1E C3E C4E 109.3(4) . . ?

loop_
_geom_bond_atom_site_label_1
_geom_bond_atom_site_label_2
_geom_bond_distance
_geom_bond_site_symmetry_2
_geom_bond_publ_flag
Ru N5 2.032(4) . ?
Ru N6 2.037(4) . ?
Ru N3 2.043(3) . ?
Ru N2 2.046(3) . ?
Ru N1 2.067(3) . ?
Ru N4 2.067(3) . ?
N1 C5 1.356(5) . ?
N1 C1 1.348(5) . ?
N2 C10 1.346(5) . ?
N2 C6 1.361(5) . ?
N3 C13 1.350(5) . ?
N3 C17 1.360(5) . ?
N4 C22 1.341(5) . ?
N4 C18 1.356(5) . ?
N5 C23 1.134(5) . ?
N6 C25 1.145(5) . ?
C1 C2 1.379(6) . ?
C2 C3 1.374(6) . ?
C3 C4 1.390(6) . ?
C3 C11 1.506(6) . ?
C4 C5 1.379(6) . ?
C5 C6 1.479(6) . ?
C6 C7 1.384(6) . ?
C7 C8 1.387(6) . ?
C8 C9 1.374(6) . ?
C8 C12 1.514(6) . ?
C9 C10 1.378(6) . ?
C13 C14 1.388(6) . ?
C14 C15 1.371(6) . ?
C15 C16 1.379(6) . ?
C16 C17 1.384(6) . ?
C17 C18 1.471(6) . ?
C18 C19 1.375(6) . ?
C19 C20 1.374(6) . ?
C20 C21 1.382(6) . ?
C21 C22 1.381(6) . ?
C23 C24 1.468(6) . ?
C25 C26 1.451(6) . ?
P1 F12 1.582(3) . ?
P1 F16 1.587(3) . ?
P1 F13 1.589(3) . ?
P1 F15 1.598(3) . ?
P1 F14 1.596(3) . ?
P1 F11 1.596(3) . ?
P2 F21 1.568(3) . ?
P2 F22 1.572(4) . ?
P2 F26 1.575(3) . ?
P2 F24 1.575(3) . ?
P2 F23 1.578(4) . ?
P2 F25 1.600(3) . ?
O1E C3E 1.406(6) . ?
O1E C2E 1.425(6) . ?
C1E C2E 1.480(8) . ?
C3E C4E 1.499(7) . ?
